data_9007839
loop_
_publ_author_name
'Morris, R. E.'
'Hriljac, J. A.'
'Cheetham, A. K.'

_publ_section_title
;
 Synthesis and crystal structures of two novel selenites,
 NaY(SeO3)2 and NaLa(SeO3)2
;
_journal_name_full 'Acta Crystallographica, Section C'
_journal_page_first 2013
_journal_page_last 2017
_journal_paper_doi 10.1107/S0108270190002396
_journal_volume 46
_journal_year 1990
_chemical_formula_structural NaY(SeO3)2
_chemical_formula_sum 'Na O6 Se2 Y'
_space_group_IT_number 33
_symmetry_space_group_name_Hall 'P -2n 2a'
_symmetry_space_group_name_H-M 'P 21 c n'
_cell_angle_alpha 90
_cell_angle_beta 90
_cell_angle_gamma 90
_cell_length_a 5.397
_cell_length_b 8.525
_cell_length_c 12.765
_cell_formula_units_Z 4
_cell_volume 587.310
_database_code_amcsd 0010201
_exptl_crystal_density_diffrn 4.137
_cod_original_formula_sum 'Y Se2 Na O6'
_cod_database_code 9007839
_amcsd_formula_title NaY(SeO3)2

loop_
_space_group_symop_operation_xyz
x,y,z
x,1/2-y,1/2+z
1/2+x,1/2+y,1/2-z
1/2+x,-y,-z

loop_
_atom_site_label
_atom_site_fract_x
_atom_site_fract_y
_atom_site_fract_z
_atom_site_U_iso_or_equiv
Y1 0.24980 0.17579 0.08508 0.00690
Se1 -0.25310 -0.03055 0.20358 0.00840
Se2 0.20160 0.76504 0.08056 0.00790
Na1 0.21490 0.00690 0.38060 0.01940
O1 -0.02020 0.28370 -0.02530 0.01480
O2 -0.03460 0.54860 0.28580 0.01340
O3 0.62400 0.43540 0.48320 0.01080
O4 0.29860 0.40610 0.17320 0.01160
O5 0.94390 0.12540 0.20180 0.01030
O6 0.50680 0.15040 0.48500 0.01170

loop_
_cod_related_entry_id
_cod_related_entry_database
_cod_related_entry_code
1 AMCSD 0010201
